data_4075482
loop_
_publ_author_name
'Miranda-Soto, Valent\'in'
'P\'erez-Torrente, Jes\'us J.'
'Oro, Luis A.'
'Lahoz, Fernando J.'
'Mart\'in, M. Luisa'
'Parra-Hake, Miguel'
'Grotjahn, Douglas B.'

_publ_section_title
;
 Effects of the Heterocycle and Its Substituents on Structure and
 Fluxionality in Rhodium(I) and Iridium(I) Complexes with the Hindered
 Thiolates 6-tert-Butylpyridine-2-thiolate and
 1-Alkyl-4-tert-butylimidazole-2-thiolate (alkyl = methyl andtert-butyl)
;
_journal_issue 18
_journal_name_full Organometallics
_journal_page_first 4374
_journal_paper_doi 10.1021/om060317t
_journal_volume 25
_journal_year 2006
_chemical_formula_moiety 'C38 H62 N4 Rh2 S2, C H4 O'
_chemical_formula_sum 'C39 H66 N4 O Rh2 S2'
_chemical_formula_weight 876.90
_chemical_name_systematic
; 
 ? 
;
_space_group_IT_number 14
_symmetry_cell_setting monoclinic
_symmetry_space_group_name_Hall '-P 2yn'
_symmetry_space_group_name_H-M 'P 1 21/n 1'
_atom_sites_solution_hydrogens geom
_atom_sites_solution_primary direct
_atom_sites_solution_secondary difmap
_audit_creation_method SHELXL-97
_cell_angle_alpha 90.00
_cell_angle_beta 96.6200(10)
_cell_angle_gamma 90.00
_cell_formula_units_Z 4
_cell_length_a 10.4217(7)
_cell_length_b 20.8686(14)
_cell_length_c 18.8799(12)
_cell_measurement_reflns_used 5961
_cell_measurement_temperature 100(2)
_cell_measurement_theta_max 28.64
_cell_measurement_theta_min 2.18
_cell_volume 4078.7(5)
_computing_cell_refinement 'SAINT+ v. 6.01 (Bruker AXS, 2000)'
_computing_data_collection 'SMART v. 5.611 (Bruker AXS, 2000)'
_computing_data_reduction 'SAINT+ v. 6.01 (Bruker AXS, 2000)'
_computing_molecular_graphics 'XP program, SHELXTL v6.12, Bruker2000'
_computing_publication_material 'XCIF program, SHELXTLv6.12, BrukerAXS'
_computing_structure_refinement 'SHELXL-97 (Sheldrick, 1997)'
_computing_structure_solution 'SHELXS-97 (Sheldrick, 1990)'
_diffrn_ambient_temperature 100(2)
_diffrn_detector_area_resol_mean 8.26
_diffrn_measured_fraction_theta_full 0.994
_diffrn_measured_fraction_theta_max 0.913
_diffrn_measurement_device_type 'Bruker SMART APEX CCD system'
_diffrn_measurement_method '\w rotations with narrow frames'
_diffrn_radiation_monochromator graphite
_diffrn_radiation_source 'fine-focus sealed tube'
_diffrn_radiation_type MoK\a
_diffrn_radiation_wavelength 0.71073
_diffrn_reflns_av_R_equivalents 0.0346
_diffrn_reflns_av_sigmaI/netI 0.0436
_diffrn_reflns_limit_h_max 13
_diffrn_reflns_limit_h_min -13
_diffrn_reflns_limit_k_max 15
_diffrn_reflns_limit_k_min -28
_diffrn_reflns_limit_l_max 25
_diffrn_reflns_limit_l_min -20
_diffrn_reflns_number 27234
_diffrn_reflns_theta_full 27.50
_diffrn_reflns_theta_max 28.85
_diffrn_reflns_theta_min 1.46
_diffrn_standards_decay_% 'no decay'
_exptl_absorpt_coefficient_mu 0.946
_exptl_absorpt_correction_T_max 0.9749
_exptl_absorpt_correction_T_min 0.8958
_exptl_absorpt_correction_type multi-scan
_exptl_absorpt_process_details
; 
 SADABS: Area-Detector Absorption Correction. (1996)  Bruker-AXS 
 within SAINT+ package, v. 6.01.                    
;
_exptl_crystal_colour yellow
_exptl_crystal_density_diffrn 1.428
_exptl_crystal_density_method 'not measured'
_exptl_crystal_description block
_exptl_crystal_F_000 1832
_exptl_crystal_size_max 0.12
_exptl_crystal_size_mid 0.11
_exptl_crystal_size_min 0.03
_refine_diff_density_max 2.093
_refine_diff_density_min -0.953
_refine_diff_density_rms 0.115
_refine_ls_extinction_method none
_refine_ls_goodness_of_fit_ref 1.037
_refine_ls_hydrogen_treatment mixed
_refine_ls_matrix_type full
_refine_ls_number_parameters 615
_refine_ls_number_reflns 9767
_refine_ls_number_restraints 0
_refine_ls_restrained_S_all 1.037
_refine_ls_R_factor_all 0.0577
_refine_ls_R_factor_gt 0.0444
_refine_ls_shift/su_max 0.001
_refine_ls_shift/su_mean 0.000
_refine_ls_structure_factor_coef Fsqd
_refine_ls_weighting_details 'calc w=1/[\s^2^(Fo^2^)+(0.0504P)^2^+8.2594P] where P=(Fo^2^+2Fc^2^)/3'
_refine_ls_weighting_scheme calc
_refine_ls_wR_factor_gt 0.1033
_refine_ls_wR_factor_ref 0.1103
_reflns_number_gt 8056
_reflns_number_total 9767
_reflns_threshold_expression >2sigma(I)
_cod_data_source_file om060317tsi20060409_093151.cif
_cod_data_source_block compd_13
_cod_original_sg_symbol_H-M P21/n
_cod_database_code 4075482

loop_
_symmetry_equiv_pos_as_xyz
'x, y, z'
'-x+1/2, y+1/2, -z+1/2'
'-x, -y, -z'
'x-1/2, -y-1/2, z-1/2'

loop_
_atom_site_label
_atom_site_type_symbol
_atom_site_fract_x
_atom_site_fract_y
_atom_site_fract_z
_atom_site_U_iso_or_equiv
_atom_site_adp_type
_atom_site_occupancy
_atom_site_symmetry_multiplicity
_atom_site_calc_flag
_atom_site_refinement_flags
Rh1 Rh 0.31845(2) 0.054419(12) 0.393185(14) 0.01576(8) Uani 1 1 d .
Rh2 Rh 0.41119(3) 0.188377(13) 0.308016(15) 0.02058(8) Uani 1 1 d .
S1 S 0.37296(8) 0.16140(4) 0.42525(5) 0.01968(18) Uani 1 1 d .
S2 S 0.47826(8) 0.07992(4) 0.31803(5) 0.01977(18) Uani 1 1 d .
N1 N 0.1285(3) 0.20892(15) 0.41325(18) 0.0244(7) Uani 1 1 d .
N2 N 0.2476(3) 0.24351(15) 0.51145(17) 0.0246(7) Uani 1 1 d .
N3 N 0.3433(3) 0.03491(14) 0.19628(16) 0.0218(6) Uani 1 1 d .
N4 N 0.5530(3) 0.01037(15) 0.20303(15) 0.0198(6) Uani 1 1 d .
C1 C 0.2476(4) 0.02736(19) 0.4911(2) 0.0232(7) Uani 1 1 d .
H1 H 0.280(4) 0.0552(18) 0.522(2) 0.014(9) Uiso 1 1 d .
C2 C 0.1452(4) 0.04937(19) 0.4439(2) 0.0250(8) Uani 1 1 d .
H2 H 0.122(4) 0.091(2) 0.452(2) 0.030(11) Uiso 1 1 d .
C3 C 0.0456(4) 0.0080(3) 0.4016(3) 0.0448(12) Uani 1 1 d .
H3A H -0.0046 -0.0148 0.4353 0.10(2) Uiso 1 1 calc R
H3B H -0.0150 0.0361 0.3717 0.14(3) Uiso 1 1 calc R
C4 C 0.0982(4) -0.0401(2) 0.3548(3) 0.0393(11) Uani 1 1 d .
H4A H 0.0420 -0.0410 0.3088 0.07(2) Uiso 1 1 calc R
H4B H 0.0929 -0.0828 0.3770 0.074(19) Uiso 1 1 calc R
C5 C 0.2365(4) -0.02930(17) 0.3395(2) 0.0221(7) Uani 1 1 d .
H5 H 0.253(3) -0.0226(18) 0.295(2) 0.011(9) Uiso 1 1 d .
C6 C 0.3436(4) -0.04752(17) 0.3858(2) 0.0252(8) Uani 1 1 d .
H6 H 0.424(4) -0.0569(19) 0.364(2) 0.022(10) Uiso 1 1 d .
C7 C 0.2695(5) -0.0431(2) 0.5078(2) 0.0436(12) Uani 1 1 d .
H7A H 0.3172 -0.0469 0.5561 0.053(16) Uiso 1 1 calc R
H7B H 0.1845 -0.0640 0.5089 0.15(4) Uiso 1 1 calc R
C8 C 0.3413(6) -0.0782(2) 0.4574(3) 0.0500(14) Uani 1 1 d .
H8A H 0.3031 -0.1215 0.4503 0.08(2) Uiso 1 1 calc R
H8B H 0.4315 -0.0836 0.4795 0.13(3) Uiso 1 1 calc R
C9 C 0.5222(6) 0.2172(3) 0.2264(3) 0.0522(15) Uani 1 1 d .
H9 H 0.593(6) 0.191(3) 0.232(3) 0.065(19) Uiso 1 1 d .
C10 C 0.5575(6) 0.2894(3) 0.2326(3) 0.0526(15) Uani 1 1 d .
H10A H 0.647(6) 0.294(3) 0.226(3) 0.08(2) Uiso 1 1 d .
H10B H 0.507(6) 0.311(3) 0.191(3) 0.062(17) Uiso 1 1 d .
C11 C 0.5227(5) 0.3211(2) 0.2993(3) 0.0479(13) Uani 1 1 d .
H11A H 0.5994 0.3214 0.3355 0.16(4) Uiso 1 1 calc R
H11B H 0.4981 0.3662 0.2885 0.12(3) Uiso 1 1 calc R
C12 C 0.4150(5) 0.28843(19) 0.3292(3) 0.0369(10) Uani 1 1 d .
H12 H 0.420(5) 0.292(3) 0.381(3) 0.048(15) Uiso 1 1 d .
C13 C 0.2967(4) 0.2736(2) 0.2933(3) 0.0428(12) Uani 1 1 d .
H13 H 0.235(5) 0.270(3) 0.321(3) 0.056(17) Uiso 1 1 d .
C14 C 0.2567(6) 0.2887(3) 0.2165(4) 0.081(2) Uani 1 1 d .
H14A H 0.2915 0.3314 0.2059 0.09(2) Uiso 1 1 calc R
H14B H 0.1613 0.2916 0.2088 0.15(4) Uiso 1 1 calc R
C15 C 0.3002(10) 0.2413(5) 0.1646(5) 0.103(4) Uani 1 1 d .
H15A H 0.241(10) 0.217(5) 0.150(5) 0.15(4) Uiso 1 1 d .
H15B H 0.317(7) 0.264(3) 0.130(4) 0.08(2) Uiso 1 1 d .
C16 C 0.4023(7) 0.1966(2) 0.1944(3) 0.0623(18) Uani 1 1 d .
H16 H 0.4038 0.1548 0.1685 0.12(3) Uiso 1 1 calc R
C17 C 0.2427(3) 0.20627(17) 0.4516(2) 0.0217(7) Uani 1 1 d .
C18 C 0.0545(4) 0.24937(18) 0.4497(2) 0.0268(8) Uani 1 1 d .
C19 C -0.0834(4) 0.26593(19) 0.4193(3) 0.0335(10) Uani 1 1 d .
C20 C -0.0816(4) 0.2937(2) 0.3448(3) 0.0383(11) Uani 1 1 d .
H20A H -0.165(6) 0.309(3) 0.327(3) 0.058(16) Uiso 1 1 d .
H20B H -0.056(5) 0.265(2) 0.313(3) 0.042(14) Uiso 1 1 d .
H20C H -0.025(5) 0.334(3) 0.346(3) 0.044(14) Uiso 1 1 d .
C21 C -0.1384(4) 0.3152(2) 0.4674(3) 0.0445(12) Uani 1 1 d .
H21A H -0.1442 0.2961 0.5144 0.044(14) Uiso 1 1 calc R
H21B H -0.2246 0.3282 0.4462 0.043(14) Uiso 1 1 calc R
H21C H -0.0815 0.3527 0.4726 0.036(12) Uiso 1 1 calc R
C22 C -0.1661(5) 0.2051(2) 0.4151(4) 0.0453(13) Uani 1 1 d .
H22A H -0.164(4) 0.1933(19) 0.459(2) 0.013(10) Uiso 1 1 d .
H22B H -0.131(4) 0.170(2) 0.384(2) 0.039(13) Uiso 1 1 d .
H22C H -0.250(5) 0.213(3) 0.395(3) 0.052(15) Uiso 1 1 d .
C23 C 0.1250(4) 0.27051(18) 0.5099(2) 0.0281(8) Uani 1 1 d .
H23 H 0.104(4) 0.298(2) 0.545(2) 0.020(10) Uiso 1 1 d .
C24 C 0.3575(4) 0.2529(2) 0.5691(2) 0.0325(9) Uani 1 1 d .
C25 C 0.4723(4) 0.2811(2) 0.5373(3) 0.0416(11) Uani 1 1 d .
H25A H 0.5025 0.2505 0.5034 0.027(11) Uiso 1 1 calc R
H25B H 0.5422 0.2898 0.5754 0.059(16) Uiso 1 1 calc R
H25C H 0.4465 0.3211 0.5124 0.048(15) Uiso 1 1 calc R
C26 C 0.3145(6) 0.2993(2) 0.6251(3) 0.0418(12) Uani 1 1 d .
H26A H 0.298(4) 0.337(2) 0.603(2) 0.024(11) Uiso 1 1 d .
H26B H 0.380(6) 0.305(3) 0.659(3) 0.060(17) Uiso 1 1 d .
H26C H 0.234(5) 0.281(2) 0.649(2) 0.039(13) Uiso 1 1 d .
C27 C 0.3899(5) 0.1886(2) 0.6052(2) 0.0407(11) Uani 1 1 d .
H27A H 0.3167 0.1742 0.6294 0.09(2) Uiso 1 1 calc R
H27B H 0.4663 0.1934 0.6402 0.065(18) Uiso 1 1 calc R
H27C H 0.4074 0.1569 0.5692 0.036(12) Uiso 1 1 calc R
C28 C 0.4575(3) 0.03996(17) 0.23499(19) 0.0195(7) Uani 1 1 d .
C29 C 0.3644(3) 0.00054(17) 0.13672(18) 0.0208(7) Uani 1 1 d .
C30 C 0.2535(4) -0.01573(18) 0.0805(2) 0.0243(8) Uani 1 1 d .
C31 C 0.1480(4) -0.0495(2) 0.1172(2) 0.0323(9) Uani 1 1 d .
H31A H 0.184(4) -0.091(2) 0.142(2) 0.038(13) Uiso 1 1 d .
H31B H 0.070(5) -0.064(2) 0.084(3) 0.045(14) Uiso 1 1 d .
H31C H 0.115(5) -0.021(2) 0.155(3) 0.043(14) Uiso 1 1 d .
C32 C 0.1989(5) 0.0454(2) 0.0453(3) 0.0379(11) Uani 1 1 d .
H32A H 0.168(4) 0.068(2) 0.078(2) 0.022(11) Uiso 1 1 d .
H32B H 0.121(5) 0.036(2) 0.010(2) 0.035(12) Uiso 1 1 d .
H32C H 0.252(5) 0.066(3) 0.024(3) 0.052(16) Uiso 1 1 d .
C33 C 0.2996(5) -0.0601(3) 0.0245(3) 0.0405(11) Uani 1 1 d .
H33A H 0.370(5) -0.039(2) 0.003(2) 0.034(12) Uiso 1 1 d .
H33B H 0.237(5) -0.069(3) -0.007(3) 0.052(16) Uiso 1 1 d .
H33C H 0.336(5) -0.097(3) 0.046(3) 0.050(15) Uiso 1 1 d .
C34 C 0.4916(4) -0.01498(18) 0.1399(2) 0.0236(8) Uani 1 1 d .
H34 H 0.542(4) -0.038(2) 0.109(2) 0.024(11) Uiso 1 1 d .
C35 C 0.6922(3) 0.00175(18) 0.23079(19) 0.0217(7) Uani 1 1 d .
C36 C 0.6999(4) -0.0430(2) 0.2953(2) 0.0285(8) Uani 1 1 d .
H36A H 0.659(4) -0.026(2) 0.332(2) 0.026(11) Uiso 1 1 d .
H36B H 0.783(5) -0.052(2) 0.311(2) 0.030(12) Uiso 1 1 d .
H36C H 0.658(4) -0.085(2) 0.281(2) 0.025(11) Uiso 1 1 d .
C37 C 0.7548(4) 0.0664(2) 0.2497(2) 0.0284(8) Uani 1 1 d .
H37A H 0.750(4) 0.093(2) 0.211(2) 0.033(12) Uiso 1 1 d .
H37B H 0.846(5) 0.060(2) 0.261(3) 0.044(14) Uiso 1 1 d .
H37C H 0.719(4) 0.0852(19) 0.286(2) 0.017(10) Uiso 1 1 d .
C38 C 0.7625(4) -0.0296(2) 0.1727(2) 0.0320(9) Uani 1 1 d .
H38A H 0.728(4) -0.075(2) 0.161(2) 0.030(11) Uiso 1 1 d .
H38B H 0.847(5) -0.032(2) 0.188(2) 0.036(13) Uiso 1 1 d .
H38C H 0.755(4) -0.007(2) 0.131(3) 0.037(13) Uiso 1 1 d .
O1 O 0.0262(4) 0.1548(2) 0.2743(2) 0.0707(12) Uani 1 1 d .
C39 C 0.0908(4) 0.1100(3) 0.2291(4) 0.074(2) Uani 1 1 d .

loop_
_atom_site_aniso_label
_atom_site_aniso_U_11
_atom_site_aniso_U_22
_atom_site_aniso_U_33
_atom_site_aniso_U_23
_atom_site_aniso_U_13
_atom_site_aniso_U_12
Rh1 0.01616(13) 0.01365(13) 0.01721(13) -0.00036(10) 0.00088(9) 0.00140(9)
Rh2 0.02116(14) 0.01499(14) 0.02455(15) 0.00219(11) -0.00187(11) -0.00321(10)
S1 0.0185(4) 0.0159(4) 0.0241(4) -0.0031(3) -0.0003(3) 0.0019(3)
S2 0.0218(4) 0.0178(4) 0.0199(4) -0.0025(3) 0.0032(3) -0.0035(3)
N1 0.0207(15) 0.0172(15) 0.0349(18) -0.0073(13) 0.0015(13) 0.0007(12)
N2 0.0254(16) 0.0170(15) 0.0308(17) -0.0052(13) 0.0000(13) 0.0032(12)
N3 0.0215(15) 0.0193(15) 0.0251(16) -0.0010(12) 0.0045(12) -0.0039(12)
N4 0.0195(14) 0.0226(15) 0.0173(14) -0.0002(12) 0.0027(11) -0.0012(12)
C1 0.0263(19) 0.0237(19) 0.0199(18) -0.0036(15) 0.0041(14) -0.0036(15)
C2 0.0250(19) 0.025(2) 0.0262(19) -0.0025(16) 0.0097(15) 0.0011(15)
C3 0.026(2) 0.068(3) 0.041(3) -0.019(2) 0.005(2) -0.009(2)
C4 0.025(2) 0.037(2) 0.056(3) -0.020(2) 0.007(2) -0.0083(17)
C5 0.0273(19) 0.0177(17) 0.0221(18) -0.0059(14) 0.0063(15) -0.0033(14)
C6 0.031(2) 0.0143(17) 0.031(2) -0.0030(15) 0.0089(16) 0.0035(14)
C7 0.068(3) 0.034(2) 0.032(2) 0.0119(19) 0.018(2) 0.015(2)
C8 0.087(4) 0.027(2) 0.037(3) 0.009(2) 0.013(3) 0.024(3)
C9 0.078(4) 0.037(3) 0.048(3) 0.021(2) 0.034(3) 0.010(3)
C10 0.047(3) 0.062(3) 0.047(3) 0.026(3) -0.002(2) -0.028(3)
C11 0.034(2) 0.024(2) 0.086(4) 0.003(2) 0.007(3) -0.0019(18)
C12 0.045(3) 0.0143(18) 0.051(3) 0.0003(18) 0.004(2) 0.0047(17)
C13 0.026(2) 0.026(2) 0.077(4) 0.025(2) 0.008(2) 0.0047(17)
C14 0.059(4) 0.060(4) 0.111(6) 0.054(4) -0.046(4) -0.015(3)
C15 0.135(8) 0.087(6) 0.069(5) 0.041(5) -0.065(5) -0.055(6)
C16 0.127(6) 0.031(3) 0.028(2) 0.001(2) 0.005(3) -0.036(3)
C17 0.0216(17) 0.0146(16) 0.0289(19) -0.0062(14) 0.0032(14) 0.0014(13)
C18 0.0212(18) 0.0175(17) 0.042(2) -0.0057(16) 0.0038(16) 0.0015(14)
C19 0.0186(18) 0.024(2) 0.058(3) -0.0107(19) 0.0040(18) 0.0010(15)
C20 0.022(2) 0.037(2) 0.053(3) -0.010(2) -0.0064(19) 0.0084(18)
C21 0.023(2) 0.041(3) 0.071(4) -0.013(2) 0.011(2) 0.0088(19)
C22 0.025(2) 0.033(3) 0.078(4) -0.009(3) 0.007(2) -0.0032(19)
C23 0.028(2) 0.0200(18) 0.038(2) -0.0077(17) 0.0088(17) 0.0063(15)
C24 0.037(2) 0.026(2) 0.032(2) -0.0132(17) -0.0075(17) 0.0051(17)
C25 0.033(2) 0.034(2) 0.054(3) -0.020(2) -0.008(2) -0.0040(19)
C26 0.057(3) 0.031(2) 0.034(2) -0.016(2) -0.008(2) 0.012(2)
C27 0.051(3) 0.035(2) 0.032(2) -0.0089(19) -0.013(2) 0.014(2)
C28 0.0220(17) 0.0171(16) 0.0193(17) -0.0023(13) 0.0021(13) -0.0050(13)
C29 0.0242(18) 0.0184(17) 0.0194(17) -0.0007(13) 0.0009(14) -0.0046(13)
C30 0.0261(19) 0.0218(18) 0.0239(19) -0.0015(15) -0.0023(15) -0.0061(15)
C31 0.031(2) 0.029(2) 0.035(2) 0.0047(18) -0.0034(18) -0.0117(17)
C32 0.048(3) 0.028(2) 0.034(2) 0.008(2) -0.008(2) -0.006(2)
C33 0.042(3) 0.048(3) 0.029(2) -0.015(2) -0.009(2) 0.000(2)
C34 0.0278(19) 0.0244(19) 0.0187(17) -0.0035(15) 0.0024(15) -0.0008(15)
C35 0.0169(16) 0.0278(19) 0.0208(17) 0.0016(15) 0.0032(13) -0.0008(14)
C36 0.024(2) 0.031(2) 0.030(2) 0.0067(17) 0.0004(16) -0.0001(17)
C37 0.0219(19) 0.032(2) 0.032(2) 0.0020(18) 0.0052(16) -0.0083(16)
C38 0.024(2) 0.045(3) 0.028(2) -0.0027(19) 0.0065(17) 0.0055(18)
O1 0.077(3) 0.081(3) 0.049(2) -0.004(2) -0.011(2) -0.027(2)
C39 0.014(2) 0.065(4) 0.144(6) 0.079(4) 0.018(3) 0.013(2)

loop_
_atom_type_symbol
_atom_type_description
_atom_type_scat_dispersion_real
_atom_type_scat_dispersion_imag
_atom_type_scat_source
C C 0.0033 0.0016 'International Tables Vol C Tables 4.2.6.8 and 6.1.1.4'
H H 0.0000 0.0000 'International Tables Vol C Tables 4.2.6.8 and 6.1.1.4'
N N 0.0061 0.0033 'International Tables Vol C Tables 4.2.6.8 and 6.1.1.4'
S S 0.1246 0.1234 'International Tables Vol C Tables 4.2.6.8 and 6.1.1.4'
Rh Rh -1.1178 0.9187 'International Tables Vol C Tables 4.2.6.8 and 6.1.1.4'
O O 0.0106 0.0060 'International Tables Vol C Tables 4.2.6.8 and 6.1.1.4'

loop_
_geom_angle_atom_site_label_1
_geom_angle_atom_site_label_2
_geom_angle_atom_site_label_3
_geom_angle
C2 Rh1 C1 37.79(15)
C2 Rh1 C5 82.01(15)
C1 Rh1 C5 92.01(15)
C2 Rh1 C6 95.49(15)
C1 Rh1 C6 81.48(15)
C5 Rh1 C6 37.73(15)
C2 Rh1 S1 97.01(11)
C1 Rh1 S1 97.15(11)
C5 Rh1 S1 163.67(11)
C6 Rh1 S1 157.38(11)
C2 Rh1 S2 164.95(11)
C1 Rh1 S2 155.66(11)
C5 Rh1 S2 99.71(10)
C6 Rh1 S2 94.82(11)
S1 Rh1 S2 77.09(3)
C9 Rh2 C12 81.8(2)
C9 Rh2 C13 90.7(2)
C12 Rh2 C13 37.50(18)
C9 Rh2 C16 38.1(2)
C12 Rh2 C16 96.2(2)
C13 Rh2 C16 81.0(2)
C9 Rh2 S1 156.19(19)
C12 Rh2 S1 93.38(14)
C13 Rh2 S1 99.68(15)
C16 Rh2 S1 164.70(16)
C9 Rh2 S2 98.55(15)
C12 Rh2 S2 157.54(13)
C13 Rh2 S2 163.38(13)
C16 Rh2 S2 97.75(16)
S1 Rh2 S2 77.15(3)
C17 S1 Rh2 110.85(13)
C17 S1 Rh1 113.74(12)
Rh2 S1 Rh1 92.67(3)
C28 S2 Rh1 113.75(12)
C28 S2 Rh2 112.03(12)
Rh1 S2 Rh2 92.35(3)
C17 N1 C18 105.8(3)
C17 N2 C23 105.4(3)
C17 N2 C24 128.8(3)
C23 N2 C24 125.8(3)
C28 N3 C29 105.9(3)
C28 N4 C34 105.3(3)
C28 N4 C35 128.7(3)
C34 N4 C35 125.9(3)
C2 C1 C7 122.8(4)
C2 C1 Rh1 71.0(2)
C7 C1 Rh1 112.1(3)
C2 C1 H1 115(3)
C7 C1 H1 118(3)
Rh1 C1 H1 105(3)
C1 C2 C3 125.6(4)
C1 C2 Rh1 71.2(2)
C3 C2 Rh1 110.9(3)
C1 C2 H2 114(3)
C3 C2 H2 117(3)
Rh1 C2 H2 106(3)
C4 C3 C2 115.1(4)
C4 C3 H3A 108.5
C2 C3 H3A 108.5
C4 C3 H3B 108.5
C2 C3 H3B 108.5
H3A C3 H3B 107.5
C3 C4 C5 115.9(3)
C3 C4 H4A 108.3
C5 C4 H4A 108.3
C3 C4 H4B 108.3
C5 C4 H4B 108.3
H4A C4 H4B 107.4
C6 C5 C4 123.4(4)
C6 C5 Rh1 71.2(2)
C4 C5 Rh1 111.4(2)
C6 C5 H5 114(2)
C4 C5 H5 120(2)
Rh1 C5 H5 102(2)
C5 C6 C8 126.1(4)
C5 C6 Rh1 71.0(2)
C8 C6 Rh1 110.4(3)
C5 C6 H6 117(2)
C8 C6 H6 113(2)
Rh1 C6 H6 110(2)
C8 C7 C1 115.0(4)
C8 C7 H7A 108.5
C1 C7 H7A 108.5
C8 C7 H7B 108.5
C1 C7 H7B 108.5
H7A C7 H7B 107.5
C7 C8 C6 115.7(4)
C7 C8 H8A 108.4
C6 C8 H8A 108.4
C7 C8 H8B 108.4
C6 C8 H8B 108.4
H8A C8 H8B 107.4
C16 C9 C10 121.7(5)
C16 C9 Rh2 72.0(3)
C10 C9 Rh2 111.4(4)
C16 C9 H9 123(4)
C10 C9 H9 113(4)
Rh2 C9 H9 104(4)
C11 C10 C9 114.3(4)
C11 C10 H10A 113(4)
C9 C10 H10A 108(4)
C11 C10 H10B 107(3)
C9 C10 H10B 107(3)
H10A C10 H10B 107(5)
C12 C11 C10 112.6(4)
C12 C11 H11A 109.1
C10 C11 H11A 109.1
C12 C11 H11B 109.1
C10 C11 H11B 109.1
H11A C11 H11B 107.8
C13 C12 C11 126.3(5)
C13 C12 Rh2 71.9(3)
C11 C12 Rh2 112.3(3)
C13 C12 H12 117(3)
C11 C12 H12 113(3)
Rh2 C12 H12 105(3)
C12 C13 C14 124.5(5)
C12 C13 Rh2 70.6(2)
C14 C13 Rh2 112.9(4)
C12 C13 H13 114(4)
C14 C13 H13 117(4)
Rh2 C13 H13 107(4)
C13 C14 C15 115.0(5)
C13 C14 H14A 108.5
C15 C14 H14A 108.5
C13 C14 H14B 108.5
C15 C14 H14B 108.5
H14A C14 H14B 107.5
C16 C15 C14 115.3(5)
C16 C15 H15A 103(7)
C14 C15 H15A 111(8)
C16 C15 H15B 117(5)
C14 C15 H15B 104(5)
H15A C15 H15B 108(8)
C9 C16 C15 122.8(5)
C9 C16 Rh2 69.9(3)
C15 C16 Rh2 112.2(6)
C9 C16 H16 114.6
C15 C16 H16 114.6
Rh2 C16 H16 114.6
N1 C17 N2 112.0(3)
N1 C17 S1 122.7(3)
N2 C17 S1 125.3(3)
C23 C18 N1 109.7(3)
C23 C18 C19 129.7(4)
N1 C18 C19 120.6(3)
C20 C19 C18 108.8(3)
C20 C19 C21 109.8(4)
C18 C19 C21 109.4(4)
C20 C19 C22 109.5(4)
C18 C19 C22 109.4(4)
C21 C19 C22 110.0(4)
C19 C20 H20A 110(3)
C19 C20 H20B 113(3)
H20A C20 H20B 108(4)
C19 C20 H20C 111(3)
H20A C20 H20C 104(4)
H20B C20 H20C 110(4)
C19 C21 H21A 109.5
C19 C21 H21B 109.5
H21A C21 H21B 109.5
C19 C21 H21C 109.5
H21A C21 H21C 109.5
H21B C21 H21C 109.5
C19 C22 H22A 103(3)
C19 C22 H22B 113(3)
H22A C22 H22B 112(4)
C19 C22 H22C 111(3)
H22A C22 H22C 112(4)
H22B C22 H22C 106(4)
C18 C23 N2 107.1(3)
C18 C23 H23 131(3)
N2 C23 H23 122(3)
N2 C24 C25 109.6(4)
N2 C24 C27 108.7(3)
C25 C24 C27 112.0(4)
N2 C24 C26 108.8(3)
C25 C24 C26 109.5(4)
C27 C24 C26 108.3(4)
C24 C25 H25A 109.5
C24 C25 H25B 109.5
H25A C25 H25B 109.5
C24 C25 H25C 109.5
H25A C25 H25C 109.5
H25B C25 H25C 109.5
C24 C26 H26A 106(3)
C24 C26 H26B 109(4)
H26A C26 H26B 108(5)
C24 C26 H26C 112(3)
H26A C26 H26C 113(4)
H26B C26 H26C 108(4)
C24 C27 H27A 109.5
C24 C27 H27B 109.5
H27A C27 H27B 109.5
C24 C27 H27C 109.5
H27A C27 H27C 109.5
H27B C27 H27C 109.5
N3 C28 N4 111.9(3)
N3 C28 S2 122.4(3)
N4 C28 S2 125.7(3)
C34 C29 N3 109.6(3)
C34 C29 C30 129.7(3)
N3 C29 C30 120.6(3)
C29 C30 C32 109.6(3)
C29 C30 C33 110.3(3)
C32 C30 C33 109.8(4)
C29 C30 C31 108.4(3)
C32 C30 C31 109.3(4)
C33 C30 C31 109.4(4)
C30 C31 H31A 110(3)
C30 C31 H31B 115(3)
H31A C31 H31B 105(4)
C30 C31 H31C 111(3)
H31A C31 H31C 109(4)
H31B C31 H31C 107(4)
C30 C32 H32A 107(3)
C30 C32 H32B 112(3)
H32A C32 H32B 103(4)
C30 C32 H32C 114(4)
H32A C32 H32C 112(5)
H32B C32 H32C 108(4)
C30 C33 H33A 109(3)
C30 C33 H33B 110(4)
H33A C33 H33B 111(4)
C30 C33 H33C 110(3)
H33A C33 H33C 105(4)
H33B C33 H33C 112(5)
C29 C34 N4 107.3(3)
C29 C34 H34 134(3)
N4 C34 H34 119(3)
N4 C35 C37 110.4(3)
N4 C35 C36 108.2(3)
C37 C35 C36 111.8(3)
N4 C35 C38 108.9(3)
C37 C35 C38 108.5(3)
C36 C35 C38 108.9(3)
C35 C36 H36A 113(3)
C35 C36 H36B 111(3)
H36A C36 H36B 109(4)
C35 C36 H36C 110(2)
H36A C36 H36C 108(3)
H36B C36 H36C 107(4)
C35 C37 H37A 111(3)
C35 C37 H37B 109(3)
H37A C37 H37B 103(4)
C35 C37 H37C 111(3)
H37A C37 H37C 110(4)
H37B C37 H37C 113(4)
C35 C38 H38A 111(2)
C35 C38 H38B 109(3)
H38A C38 H38B 109(4)
C35 C38 H38C 113(3)
H38A C38 H38C 107(4)
H38B C38 H38C 107(4)

loop_
_geom_bond_atom_site_label_1
_geom_bond_atom_site_label_2
_geom_bond_distance
Rh1 C2 2.141(4)
Rh1 C1 2.144(4)
Rh1 C5 2.147(4)
Rh1 C6 2.150(4)
Rh1 S1 2.3651(9)
Rh1 S2 2.3696(9)
Rh2 C9 2.118(5)
Rh2 C12 2.126(4)
Rh2 C13 2.143(4)
Rh2 C16 2.144(5)
Rh2 S1 2.3617(10)
Rh2 S2 2.3699(9)
S1 C17 1.768(4)
S2 C28 1.767(4)
N1 C17 1.322(5)
N1 C18 1.379(5)
N2 C17 1.367(5)
N2 C23 1.393(5)
N2 C24 1.499(5)
N3 C28 1.327(5)
N3 C29 1.373(5)
N4 C28 1.369(4)
N4 C34 1.391(5)
N4 C35 1.496(4)
C1 C2 1.387(5)
C1 C7 1.516(6)
C1 H1 0.87(4)
C2 C3 1.507(6)
C2 H2 0.91(5)
C3 C4 1.483(6)
C3 H3A 0.9900
C3 H3B 0.9900
C4 C5 1.519(5)
C4 H4A 0.9900
C4 H4B 0.9900
C5 C6 1.389(5)
C5 H5 0.89(4)
C6 C8 1.498(6)
C6 H6 0.99(4)
C7 C8 1.471(6)
C7 H7A 0.9900
C7 H7B 0.9900
C8 H8A 0.9900
C8 H8B 0.9900
C9 C16 1.392(9)
C9 C10 1.553(8)
C9 H9 0.91(6)
C10 C11 1.504(8)
C10 H10A 0.96(6)
C10 H10B 1.00(6)
C11 C12 1.480(7)
C11 H11A 0.9900
C11 H11B 0.9900
C12 C13 1.372(7)
C12 H12 0.97(5)
C13 C14 1.496(8)
C13 H13 0.88(5)
C14 C15 1.499(13)
C14 H14A 0.9900
C14 H14B 0.9900
C15 C16 1.476(12)
C15 H15A 0.82(10)
C15 H15B 0.85(7)
C16 H16 1.0000
C18 C23 1.354(6)
C18 C19 1.524(5)
C19 C20 1.523(7)
C19 C21 1.526(6)
C19 C22 1.531(6)
C20 H20A 0.95(6)
C20 H20B 0.92(5)
C20 H20C 1.02(5)
C21 H21A 0.9800
C21 H21B 0.9800
C21 H21C 0.9800
C22 H22A 0.87(4)
C22 H22B 1.04(5)
C22 H22C 0.93(6)
C23 H23 0.91(4)
C24 C25 1.518(7)
C24 C27 1.525(6)
C24 C26 1.539(6)
C25 H25A 0.9800
C25 H25B 0.9800
C25 H25C 0.9800
C26 H26A 0.89(5)
C26 H26B 0.89(6)
C26 H26C 1.07(5)
C27 H27A 0.9800
C27 H27B 0.9800
C27 H27C 0.9800
C29 C34 1.359(5)
C29 C30 1.514(5)
C30 C32 1.520(6)
C30 C33 1.526(6)
C30 C31 1.537(5)
C31 H31A 1.03(5)
C31 H31B 1.01(5)
C31 H31C 1.02(5)
C32 H32A 0.86(4)
C32 H32B 1.00(5)
C32 H32C 0.84(6)
C33 H33A 0.98(5)
C33 H33B 0.85(6)
C33 H33C 0.92(6)
C34 H34 0.96(4)
C35 C37 1.522(5)
C35 C36 1.528(5)
C35 C38 1.534(5)
C36 H36A 0.93(4)
C36 H36B 0.90(5)
C36 H36C 1.00(4)
C37 H37A 0.91(5)
C37 H37B 0.96(5)
C37 H37C 0.90(4)
C38 H38A 1.03(5)
C38 H38B 0.90(5)
C38 H38C 0.92(5)
O1 C39 1.480(8)

loop_
_geom_torsion_atom_site_label_1
_geom_torsion_atom_site_label_2
_geom_torsion_atom_site_label_3
_geom_torsion_atom_site_label_4
_geom_torsion
C9 Rh2 S1 C17 127.7(4)
C12 Rh2 S1 C17 50.27(18)
C13 Rh2 S1 C17 13.03(19)
C16 Rh2 S1 C17 -78.3(7)
S2 Rh2 S1 C17 -150.33(13)
C9 Rh2 S1 Rh1 -115.6(4)
C12 Rh2 S1 Rh1 166.95(13)
C13 Rh2 S1 Rh1 129.71(14)
C16 Rh2 S1 Rh1 38.3(7)
S2 Rh2 S1 Rh1 -33.65(3)
C2 Rh1 S1 C17 -18.08(18)
C1 Rh1 S1 C17 -56.17(18)
C5 Rh1 S1 C17 67.4(4)
C6 Rh1 S1 C17 -141.2(3)
S2 Rh1 S1 C17 147.86(14)
C2 Rh1 S1 Rh2 -132.28(11)
C1 Rh1 S1 Rh2 -170.37(11)
C5 Rh1 S1 Rh2 -46.7(4)
C6 Rh1 S1 Rh2 104.7(3)
S2 Rh1 S1 Rh2 33.66(3)
C2 Rh1 S2 C28 -80.6(4)
C1 Rh1 S2 C28 132.5(3)
C5 Rh1 S2 C28 14.78(17)
C6 Rh1 S2 C28 52.52(17)
S1 Rh1 S2 C28 -148.88(14)
C2 Rh1 S2 Rh2 34.8(4)
C1 Rh1 S2 Rh2 -112.2(3)
C5 Rh1 S2 Rh2 130.14(11)
C6 Rh1 S2 Rh2 167.88(11)
S1 Rh1 S2 Rh2 -33.52(3)
C9 Rh2 S2 C28 -53.4(2)
C12 Rh2 S2 C28 -142.8(4)
C13 Rh2 S2 C28 69.7(6)
C16 Rh2 S2 C28 -14.9(2)
S1 Rh2 S2 C28 150.41(13)
C9 Rh2 S2 Rh1 -170.28(19)
C12 Rh2 S2 Rh1 100.4(4)
C13 Rh2 S2 Rh1 -47.1(6)
C16 Rh2 S2 Rh1 -131.77(19)
S1 Rh2 S2 Rh1 33.57(3)
C5 Rh1 C1 C2 -74.2(2)
C6 Rh1 C1 C2 -110.6(2)
S1 Rh1 C1 C2 92.2(2)
S2 Rh1 C1 C2 166.6(2)
C2 Rh1 C1 C7 118.6(4)
C5 Rh1 C1 C7 44.3(3)
C6 Rh1 C1 C7 8.0(3)
S1 Rh1 C1 C7 -149.2(3)
S2 Rh1 C1 C7 -74.8(4)
C7 C1 C2 C3 -2.0(6)
Rh1 C1 C2 C3 102.7(4)
C7 C1 C2 Rh1 -104.6(4)
C5 Rh1 C2 C1 103.8(2)
C6 Rh1 C2 C1 68.5(2)
S1 Rh1 C2 C1 -92.6(2)
S2 Rh1 C2 C1 -158.5(3)
C1 Rh1 C2 C3 -121.9(4)
C5 Rh1 C2 C3 -18.1(3)
C6 Rh1 C2 C3 -53.4(3)
S1 Rh1 C2 C3 145.4(3)
S2 Rh1 C2 C3 79.6(6)
C1 C2 C3 C4 -57.3(6)
Rh1 C2 C3 C4 24.0(6)
C2 C3 C4 C5 -16.6(7)
C3 C4 C5 C6 81.9(6)
C3 C4 C5 Rh1 0.8(6)
C2 Rh1 C5 C6 -109.8(2)
C1 Rh1 C5 C6 -73.3(2)
S1 Rh1 C5 C6 162.5(3)
S2 Rh1 C5 C6 85.3(2)
C2 Rh1 C5 C4 9.6(3)
C1 Rh1 C5 C4 46.2(3)
C6 Rh1 C5 C4 119.4(4)
S1 Rh1 C5 C4 -78.1(5)
S2 Rh1 C5 C4 -155.2(3)
C4 C5 C6 C8 -1.9(6)
Rh1 C5 C6 C8 101.9(4)
C4 C5 C6 Rh1 -103.8(3)
C2 Rh1 C6 C5 69.4(2)
C1 Rh1 C6 C5 104.6(2)
S1 Rh1 C6 C5 -167.3(2)
S2 Rh1 C6 C5 -99.6(2)
C2 Rh1 C6 C8 -53.1(4)
C1 Rh1 C6 C8 -17.9(3)
C5 Rh1 C6 C8 -122.5(4)
S1 Rh1 C6 C8 70.2(5)
S2 Rh1 C6 C8 137.9(3)
C2 C1 C7 C8 84.8(6)
Rh1 C1 C7 C8 3.8(6)
C1 C7 C8 C6 -19.8(7)
C5 C6 C8 C7 -55.1(7)
Rh1 C6 C8 C7 25.8(6)
C12 Rh2 C9 C16 -111.0(4)
C13 Rh2 C9 C16 -74.5(4)
S1 Rh2 C9 C16 169.2(3)
S2 Rh2 C9 C16 91.7(3)
C12 Rh2 C9 C10 6.7(4)
C13 Rh2 C9 C10 43.3(4)
C16 Rh2 C9 C10 117.7(6)
S1 Rh2 C9 C10 -73.1(6)
S2 Rh2 C9 C10 -150.6(4)
C16 C9 C10 C11 89.4(6)
Rh2 C9 C10 C11 8.0(6)
C9 C10 C11 C12 -25.4(7)
C10 C11 C12 C13 -52.7(6)
C10 C11 C12 Rh2 30.8(6)
C9 Rh2 C12 C13 101.9(4)
C16 Rh2 C12 C13 66.5(4)
S1 Rh2 C12 C13 -101.5(3)
S2 Rh2 C12 C13 -165.4(3)
C9 Rh2 C12 C11 -20.7(4)
C13 Rh2 C12 C11 -122.7(5)
C16 Rh2 C12 C11 -56.1(4)
S1 Rh2 C12 C11 135.8(4)
S2 Rh2 C12 C11 71.9(6)
C11 C12 C13 C14 -0.2(8)
Rh2 C12 C13 C14 -105.0(6)
C11 C12 C13 Rh2 104.8(5)
C9 Rh2 C13 C12 -75.6(4)
C16 Rh2 C13 C12 -112.6(3)
S1 Rh2 C13 C12 82.9(3)
S2 Rh2 C13 C12 160.3(4)
C9 Rh2 C13 C14 44.6(4)
C12 Rh2 C13 C14 120.2(5)
C16 Rh2 C13 C14 7.6(4)
S1 Rh2 C13 C14 -156.9(3)
S2 Rh2 C13 C14 -79.5(7)
C12 C13 C14 C15 83.1(8)
Rh2 C13 C14 C15 1.6(7)
C13 C14 C15 C16 -15.1(10)
C10 C9 C16 C15 -0.4(9)
Rh2 C9 C16 C15 104.1(7)
C10 C9 C16 Rh2 -104.5(5)
C14 C15 C16 C9 -58.6(10)
C14 C15 C16 Rh2 21.1(8)
C12 Rh2 C16 C9 68.4(4)
C13 Rh2 C16 C9 102.8(3)
S1 Rh2 C16 C9 -163.3(5)
S2 Rh2 C16 C9 -94.0(3)
C9 Rh2 C16 C15 -118.3(6)
C12 Rh2 C16 C15 -50.0(5)
C13 Rh2 C16 C15 -15.5(5)
S1 Rh2 C16 C15 78.4(8)
S2 Rh2 C16 C15 147.7(4)
C18 N1 C17 N2 -0.4(4)
C18 N1 C17 S1 -178.4(3)
C23 N2 C17 N1 0.9(4)
C24 N2 C17 N1 179.0(4)
C23 N2 C17 S1 178.8(3)
C24 N2 C17 S1 -3.1(6)
Rh2 S1 C17 N1 52.6(3)
Rh1 S1 C17 N1 -50.2(4)
Rh2 S1 C17 N2 -125.1(3)
Rh1 S1 C17 N2 132.1(3)
C17 N1 C18 C23 -0.2(4)
C17 N1 C18 C19 177.7(4)
C23 C18 C19 C20 121.7(5)
N1 C18 C19 C20 -55.8(5)
C23 C18 C19 C21 1.7(6)
N1 C18 C19 C21 -175.7(4)
C23 C18 C19 C22 -118.8(5)
N1 C18 C19 C22 63.8(5)
N1 C18 C23 N2 0.8(5)
C19 C18 C23 N2 -176.9(4)
C17 N2 C23 C18 -1.0(4)
C24 N2 C23 C18 -179.1(4)
C17 N2 C24 C25 60.6(5)
C23 N2 C24 C25 -121.7(4)
C17 N2 C24 C27 -62.0(5)
C23 N2 C24 C27 115.7(4)
C17 N2 C24 C26 -179.7(4)
C23 N2 C24 C26 -2.0(6)
C29 N3 C28 N4 0.2(4)
C29 N3 C28 S2 -179.2(3)
C34 N4 C28 N3 -0.3(4)
C35 N4 C28 N3 -176.0(3)
C34 N4 C28 S2 179.1(3)
C35 N4 C28 S2 3.3(5)
Rh1 S2 C28 N3 44.4(3)
Rh2 S2 C28 N3 -58.7(3)
Rh1 S2 C28 N4 -134.9(3)
Rh2 S2 C28 N4 122.1(3)
C28 N3 C29 C34 0.0(4)
C28 N3 C29 C30 178.8(3)
C34 C29 C30 C32 -116.1(5)
N3 C29 C30 C32 65.3(5)
C34 C29 C30 C33 4.8(6)
N3 C29 C30 C33 -173.7(4)
C34 C29 C30 C31 124.6(4)
N3 C29 C30 C31 -54.0(5)
N3 C29 C34 N4 -0.2(4)
C30 C29 C34 N4 -178.8(3)
C28 N4 C34 C29 0.2(4)
C35 N4 C34 C29 176.2(3)
C28 N4 C35 C37 -56.2(5)
C34 N4 C35 C37 128.8(4)
C28 N4 C35 C36 66.4(5)
C34 N4 C35 C36 -108.5(4)
C28 N4 C35 C38 -175.3(4)
C34 N4 C35 C38 9.7(5)
